data_7102656
loop_
_publ_author_name
'Dale, Sophie H'
'Elsegood, Mark R J'
'Richards, Simon J'

_publ_section_title
;
 Step-wise dis-assembly of trimesic acid: mono- and bis(methanol)
 solvates.
;
_journal_issue 11
_journal_name_full 'Chemical communications (Cambridge, England)'
_journal_page_first 1278
_journal_page_last 1279
_journal_paper_doi 10.1039/b402922d
_journal_year 2004
_chemical_formula_sum 'C11 H14 O8'
_chemical_formula_weight 274.22
_chemical_name_systematic
;
?
;
_space_group_IT_number 2
_symmetry_cell_setting triclinic
_symmetry_space_group_name_Hall '-P 1'
_symmetry_space_group_name_H-M 'P -1'
_atom_sites_solution_hydrogens geom
_atom_sites_solution_primary direct
_atom_sites_solution_secondary difmap
_audit_creation_method SHELXL-97
_cell_angle_alpha 91.206(6)
_cell_angle_beta 91.881(6)
_cell_angle_gamma 93.998(5)
_cell_formula_units_Z 2
_cell_length_a 3.7519(9)
_cell_length_b 9.579(2)
_cell_length_c 17.732(4)
_cell_measurement_reflns_used 2968
_cell_measurement_temperature 173(2)
_cell_measurement_theta_max 28.70
_cell_measurement_theta_min 2.13
_cell_volume 635.2(3)
_computing_cell_refinement 'local programs'
_computing_data_collection 'Bruker SMART'
_computing_data_reduction 'Bruker SAINT'
_computing_molecular_graphics 'Bruker SHELXTL'
_computing_publication_material 'Bruker SHELXTL and local programs'
_computing_structure_refinement 'Bruker SHELXTL'
_computing_structure_solution 'Bruker SHELXTL'
_diffrn_ambient_temperature 173(2)
_diffrn_measured_fraction_theta_full 0.984
_diffrn_measured_fraction_theta_max 0.984
_diffrn_measurement_device_type 'Bruker SMART 1K CCD diffractometer'
_diffrn_measurement_method '\w rotation with narrow frames'
_diffrn_radiation_monochromator graphite
_diffrn_radiation_source 'sealed tube'
_diffrn_radiation_type MoK\a
_diffrn_radiation_wavelength 0.71073
_diffrn_reflns_av_R_equivalents 0.0238
_diffrn_reflns_av_sigmaI/netI 0.0432
_diffrn_reflns_limit_h_max 4
_diffrn_reflns_limit_h_min -4
_diffrn_reflns_limit_k_max 11
_diffrn_reflns_limit_k_min -10
_diffrn_reflns_limit_l_max 21
_diffrn_reflns_limit_l_min -21
_diffrn_reflns_number 3936
_diffrn_reflns_theta_full 24.99
_diffrn_reflns_theta_max 24.99
_diffrn_reflns_theta_min 1.15
_diffrn_standards_decay_% 0
_diffrn_standards_number 0
_exptl_absorpt_coefficient_mu 0.124
_exptl_absorpt_correction_T_max 0.986
_exptl_absorpt_correction_T_min 0.921
_exptl_absorpt_correction_type empirical
_exptl_crystal_colour colourless
_exptl_crystal_density_diffrn 1.434
_exptl_crystal_density_method 'not measured'
_exptl_crystal_description needle
_exptl_crystal_F_000 288
_exptl_crystal_size_max 0.67
_exptl_crystal_size_mid 0.12
_exptl_crystal_size_min 0.11
_refine_diff_density_max 0.310
_refine_diff_density_min -0.295
_refine_diff_density_rms 0.070
_refine_ls_extinction_coef 0.058(10)
_refine_ls_extinction_expression Fc^*^=kFc[1+0.001xFc^2^\l^3^/sin(2\q)]^-1/4^
_refine_ls_extinction_method SHELXL
_refine_ls_goodness_of_fit_ref 1.227
_refine_ls_hydrogen_treatment constr
_refine_ls_matrix_type full
_refine_ls_number_parameters 195
_refine_ls_number_reflns 2215
_refine_ls_number_restraints 0
_refine_ls_restrained_S_all 1.227
_refine_ls_R_factor_all 0.0914
_refine_ls_R_factor_gt 0.0780
_refine_ls_shift/su_max 0.001
_refine_ls_shift/su_mean 0.000
_refine_ls_structure_factor_coef Fsqd
_refine_ls_weighting_details 'calc w=1/[\s^2^(Fo^2^)+(0.0139P)^2^+2.2603P] where P=(Fo^2^+2Fc^2^)/3'
_refine_ls_weighting_scheme calc
_refine_ls_wR_factor_gt 0.1767
_refine_ls_wR_factor_ref 0.1816
_reflns_number_gt 1803
_reflns_number_total 2215
_reflns_threshold_expression I>2\s(I)
_cod_data_source_file b402922d.txt
_cod_data_source_block 2
_cod_original_sg_symbol_H-M P-1
_cod_database_code 7102656

loop_
_symmetry_equiv_pos_as_xyz
'x, y, z'
'-x, -y, -z'

loop_
_atom_site_label
_atom_site_type_symbol
_atom_site_fract_x
_atom_site_fract_y
_atom_site_fract_z
_atom_site_U_iso_or_equiv
_atom_site_adp_type
_atom_site_occupancy
_atom_site_symmetry_multiplicity
_atom_site_calc_flag
_atom_site_refinement_flags
_atom_site_disorder_assembly
_atom_site_disorder_group
C1 C 0.9223(11) 0.2483(4) 0.3093(2) 0.0216(9) Uani 1 1 d . . .
H1A H 1.0429 0.2474 0.3572 0.026 Uiso 1 1 calc R . .
C2 C 0.8149(11) 0.1231(4) 0.2714(2) 0.0221(9) Uani 1 1 d . . .
C3 C 0.6492(11) 0.1257(4) 0.2006(2) 0.0226(10) Uani 1 1 d . . .
H3 H 0.5822 0.0401 0.1742 0.027 Uiso 1 1 calc R . .
C4 C 0.5793(11) 0.2519(4) 0.1675(2) 0.0209(9) Uani 1 1 d . . .
C5 C 0.6836(11) 0.3763(4) 0.2058(2) 0.0223(10) Uani 1 1 d . . .
H5 H 0.6399 0.4631 0.1836 0.027 Uiso 1 1 calc R . .
C6 C 0.8529(11) 0.3745(4) 0.2770(2) 0.0224(9) Uani 1 1 d . . .
C7 C 0.3967(12) 0.2532(4) 0.0916(2) 0.0247(10) Uani 1 1 d . . .
O1 O 0.3195(10) 0.1375(3) 0.05827(18) 0.0392(9) Uani 1 1 d . . .
H1 H 0.2146 0.1506 0.0167 0.059 Uiso 0.507(8) 1 calc PR A 1
O2 O 0.3278(10) 0.3698(3) 0.06466(18) 0.0366(9) Uani 1 1 d . . .
H2 H 0.2412 0.3574 0.0205 0.055 Uiso 0.493(8) 1 calc PR A 2
C8 C 0.8965(12) -0.0129(4) 0.3063(2) 0.0254(10) Uani 1 1 d . . .
O3 O 0.7569(10) -0.1211(3) 0.26654(19) 0.0363(9) Uani 1 1 d . . .
H3A H 0.810(15) -0.201(6) 0.287(3) 0.055 Uiso 1 1 d . . .
O4 O 1.0696(9) -0.0190(3) 0.36486(17) 0.0311(8) Uani 1 1 d . . .
C9 C 0.9679(12) 0.5125(4) 0.3161(2) 0.0257(10) Uani 1 1 d . . .
O5 O 1.1381(10) 0.5014(3) 0.38096(18) 0.0349(9) Uani 1 1 d . . .
H5A H 1.2315 0.5803 0.3951 0.052 Uiso 1 1 calc R . .
O6 O 0.9035(10) 0.6216(3) 0.28764(19) 0.0394(9) Uani 1 1 d . . .
O7 O 1.3593(11) -0.2507(3) 0.42785(19) 0.0418(10) Uani 1 1 d . . .
H7 H 1.2604 -0.1826 0.4093 0.063 Uiso 1 1 calc R . .
C10 C 1.5150(15) -0.2110(6) 0.4992(3) 0.0446(14) Uani 1 1 d . . .
H10A H 1.7071 -0.1378 0.4933 0.067 Uiso 1 1 calc R . .
H10B H 1.6133 -0.2924 0.5226 0.067 Uiso 1 1 calc R . .
H10C H 1.3326 -0.1753 0.5314 0.067 Uiso 1 1 calc R . .
C11A C -0.1556(15) 0.2541(6) -0.1003(3) 0.0433(13) Uani 0.507(8) 1 d P A 1
H11A H -0.4131 0.2422 -0.0924 0.065 Uiso 0.507(8) 1 calc PR A 1
H11B H -0.1146 0.2644 -0.1543 0.065 Uiso 0.507(8) 1 calc PR A 1
H11C H -0.0541 0.3379 -0.0726 0.065 Uiso 0.507(8) 1 calc PR A 1
O8A O 0.025(2) 0.1251(7) -0.0717(4) 0.039(2) Uani 0.507(8) 1 d P A 1
H8A H -0.1308 0.0588 -0.0670 0.058 Uiso 0.507(8) 1 calc PR A 1
C11B C -0.1556(15) 0.2541(6) -0.1003(3) 0.0433(13) Uani 0.493(8) 1 d P A 2
H11D H 0.0202 0.1851 -0.1094 0.065 Uiso 0.493(8) 1 calc PR A 2
H11E H -0.2702 0.2776 -0.1484 0.065 Uiso 0.493(8) 1 calc PR A 2
H11F H -0.3373 0.2148 -0.0668 0.065 Uiso 0.493(8) 1 calc PR A 2
O8B O 0.027(2) 0.3824(7) -0.0646(4) 0.038(2) Uani 0.493(8) 1 d P A 2
H8B H -0.1200 0.4443 -0.0606 0.057 Uiso 0.493(8) 1 calc PR A 2

loop_
_atom_site_aniso_label
_atom_site_aniso_U_11
_atom_site_aniso_U_22
_atom_site_aniso_U_33
_atom_site_aniso_U_23
_atom_site_aniso_U_13
_atom_site_aniso_U_12
C1 0.023(2) 0.020(2) 0.022(2) 0.0031(17) -0.0035(17) 0.0035(17)
C2 0.022(2) 0.017(2) 0.027(2) 0.0019(17) 0.0012(18) 0.0040(17)
C3 0.026(2) 0.017(2) 0.025(2) -0.0013(17) 0.0004(18) 0.0026(17)
C4 0.020(2) 0.019(2) 0.023(2) 0.0028(17) -0.0002(17) 0.0019(17)
C5 0.025(2) 0.016(2) 0.026(2) 0.0033(17) -0.0010(18) 0.0049(17)
C6 0.024(2) 0.020(2) 0.024(2) 0.0012(17) 0.0014(18) 0.0009(17)
C7 0.029(2) 0.021(2) 0.025(2) 0.0046(18) 0.0005(19) 0.0027(18)
O1 0.061(3) 0.0234(18) 0.0306(19) 0.0002(14) -0.0128(17) -0.0059(16)
O2 0.057(2) 0.0260(18) 0.0279(18) 0.0052(14) -0.0086(16) 0.0156(16)
C8 0.033(3) 0.018(2) 0.025(2) 0.0027(18) 0.002(2) 0.0026(19)
O3 0.059(2) 0.0141(15) 0.0352(19) 0.0007(14) -0.0179(17) 0.0035(15)
O4 0.043(2) 0.0219(16) 0.0275(17) 0.0030(13) -0.0124(15) 0.0045(14)
C9 0.034(3) 0.019(2) 0.025(2) 0.0000(18) -0.0009(19) 0.0025(19)
O5 0.054(2) 0.0176(16) 0.0320(19) -0.0031(13) -0.0144(16) 0.0015(15)
O6 0.061(2) 0.0155(16) 0.041(2) 0.0002(14) -0.0151(17) 0.0069(15)
O7 0.065(3) 0.0210(17) 0.038(2) -0.0006(14) -0.0276(18) 0.0055(16)
C10 0.048(3) 0.057(4) 0.028(3) 0.001(2) -0.014(2) 0.001(3)
C11A 0.045(3) 0.048(3) 0.035(3) 0.003(2) -0.007(2) -0.004(3)
O8A 0.056(5) 0.027(4) 0.030(4) 0.007(3) -0.009(3) -0.008(3)
C11B 0.045(3) 0.048(3) 0.035(3) 0.003(2) -0.007(2) -0.004(3)
O8B 0.050(5) 0.026(4) 0.037(4) 0.003(3) -0.013(3) 0.007(3)

loop_
_atom_type_symbol
_atom_type_description
_atom_type_scat_dispersion_real
_atom_type_scat_dispersion_imag
_atom_type_scat_source
C C 0.0033 0.0016 'International Tables Vol C Tables 4.2.6.8 and 6.1.1.4'
H H 0.0000 0.0000 'International Tables Vol C Tables 4.2.6.8 and 6.1.1.4'
O O 0.0106 0.0060 'International Tables Vol C Tables 4.2.6.8 and 6.1.1.4'

loop_
_geom_angle_atom_site_label_1
_geom_angle_atom_site_label_2
_geom_angle_atom_site_label_3
_geom_angle
C6 C1 C2 119.8(4)
C3 C2 C1 119.6(4)
C3 C2 C8 120.9(4)
C1 C2 C8 119.4(4)
C2 C3 C4 121.0(4)
C5 C4 C3 119.1(4)
C5 C4 C7 120.4(4)
C3 C4 C7 120.4(4)
C4 C5 C6 120.2(4)
C1 C6 C5 120.2(4)
C1 C6 C9 121.3(4)
C5 C6 C9 118.4(4)
O1 C7 O2 123.9(4)
O1 C7 C4 117.7(4)
O2 C7 C4 118.4(4)
O4 C8 O3 125.0(4)
O4 C8 C2 122.8(4)
O3 C8 C2 112.2(4)
O6 C9 O5 124.8(4)
O6 C9 C6 120.8(4)
O5 C9 C6 114.4(4)

loop_
_geom_bond_atom_site_label_1
_geom_bond_atom_site_label_2
_geom_bond_distance
C1 C6 1.386(6)
C1 C2 1.391(6)
C2 C3 1.384(6)
C2 C8 1.500(6)
C3 C4 1.392(6)
C4 C5 1.385(6)
C4 C7 1.492(6)
C5 C6 1.395(6)
C6 C9 1.509(6)
C7 O1 1.255(5)
C7 O2 1.264(5)
C8 O4 1.212(5)
C8 O3 1.309(5)
C9 O6 1.206(5)
C9 O5 1.307(5)
O7 C10 1.410(6)
C11A O8A 1.537(8)

loop_
_geom_hbond_atom_site_label_D
_geom_hbond_atom_site_label_H
_geom_hbond_atom_site_label_A
_geom_hbond_distance_DH
_geom_hbond_distance_HA
_geom_hbond_distance_DA
_geom_hbond_angle_DHA
_geom_hbond_site_symmetry_A
O1 H1 O8A 0.84 1.71 2.521(7) 162.6 .
O2 H2 O8B 0.84 1.72 2.531(7) 162.7 .
O7 H7 O4 0.84 1.94 2.777(4) 175.4 .
O3 H3A O6 0.88(6) 1.76(6) 2.594(4) 156(6) 1_545
O5 H5A O7 0.84 1.74 2.572(4) 171.3 1_565
O8A H8A O1 0.84 1.97 2.765(7) 156.8 2
O8B H8B O2 0.84 2.00 2.801(7) 160.4 2_565

loop_
_geom_torsion_atom_site_label_1
_geom_torsion_atom_site_label_2
_geom_torsion_atom_site_label_3
_geom_torsion_atom_site_label_4
_geom_torsion
C6 C1 C2 C3 2.0(6)
C6 C1 C2 C8 179.0(4)
C1 C2 C3 C4 -1.8(7)
C8 C2 C3 C4 -178.8(4)
C2 C3 C4 C5 1.2(6)
C2 C3 C4 C7 -179.3(4)
C3 C4 C5 C6 -0.7(6)
C7 C4 C5 C6 179.7(4)
C2 C1 C6 C5 -1.6(6)
C2 C1 C6 C9 -179.5(4)
C4 C5 C6 C1 0.9(6)
C4 C5 C6 C9 178.9(4)
C5 C4 C7 O1 177.5(4)
C3 C4 C7 O1 -2.1(6)
C5 C4 C7 O2 -2.7(6)
C3 C4 C7 O2 177.7(4)
C3 C2 C8 O4 173.1(4)
C1 C2 C8 O4 -3.9(7)
C3 C2 C8 O3 -7.5(6)
C1 C2 C8 O3 175.5(4)
C1 C6 C9 O6 -179.4(5)
C5 C6 C9 O6 2.6(7)
C1 C6 C9 O5 0.8(6)
C5 C6 C9 O5 -177.2(4)
